data_7001062
loop_
_publ_author_name
'Powell-Jia, Darla'
'Ziller, Joseph W.'
'DiPasquale, Antonio G.'
'Rheingold, Arnold L.'
'Borovik, A. S.'

_publ_section_title
;
 A structure and reactivity analysis of monomeric Ni(ii)--hydroxo
 complexes prepared from water
;
_journal_issue 16
_journal_name_full 'Dalton Transactions'
_journal_page_first 2986
_journal_page_last 2992
_journal_paper_doi 10.1039/b820209e
_journal_year 2009
_chemical_formula_sum 'C18 H42 K0.5 N5.5 Ni O3 Si'
_chemical_formula_weight 489.92
_chemical_name_systematic
;
?
;
_space_group_IT_number 122
_symmetry_cell_setting tetragonal
_symmetry_space_group_name_Hall 'I -4 2bw'
_symmetry_space_group_name_H-M 'I -4 2 d'
_atom_sites_solution_hydrogens mixed
_atom_sites_solution_primary direct
_atom_sites_solution_secondary difmap
_audit_creation_method SHELXTL
_cell_angle_alpha 90.00
_cell_angle_beta 90.00
_cell_angle_gamma 90.00
_cell_formula_units_Z 16
_cell_length_a 24.6663(11)
_cell_length_b 24.6663(11)
_cell_length_c 17.6314(16)
_cell_measurement_reflns_used 1014
_cell_measurement_temperature 158(2)
_cell_measurement_theta_max 27.32
_cell_measurement_theta_min 2.84
_cell_volume 10727.4(12)
_computing_cell_refinement 'Bruker SMART/SAINT'
_computing_data_collection 'Bruker SMART'
_computing_data_reduction 'Bruker SAINT'
_computing_molecular_graphics 'Bruker SHELXTL'
_computing_publication_material 'Bruker SHELXTL'
_computing_structure_refinement 'Bruker SHELXTL'
_computing_structure_solution 'Bruker SHELXTL'
_diffrn_ambient_temperature 158(2)
_diffrn_measured_fraction_theta_full 1.000
_diffrn_measured_fraction_theta_max 1.000
_diffrn_measurement_device_type 'CCD area detector'
_diffrn_measurement_method 'phi and omega scans'
_diffrn_radiation_monochromator graphite
_diffrn_radiation_source 'normal-focus sealed tube'
_diffrn_radiation_type MoK\a
_diffrn_radiation_wavelength 0.71073
_diffrn_reflns_av_R_equivalents 0.0384
_diffrn_reflns_av_sigmaI/netI 0.0200
_diffrn_reflns_limit_h_max 32
_diffrn_reflns_limit_h_min -32
_diffrn_reflns_limit_k_max 31
_diffrn_reflns_limit_k_min -32
_diffrn_reflns_limit_l_max 22
_diffrn_reflns_limit_l_min -22
_diffrn_reflns_number 56600
_diffrn_reflns_theta_full 27.48
_diffrn_reflns_theta_max 27.48
_diffrn_reflns_theta_min 1.65
_diffrn_standards_decay_% '< 1.0'
_diffrn_standards_interval_count 'initial 50 frames recollected'
_diffrn_standards_number '50 frames'
_exptl_absorpt_coefficient_mu 0.872
_exptl_absorpt_correction_T_max 0.8181
_exptl_absorpt_correction_T_min 0.7386
_exptl_absorpt_correction_type multi-scan
_exptl_absorpt_process_details 'Bruker SADABS'
_exptl_crystal_colour red
_exptl_crystal_density_diffrn 1.213
_exptl_crystal_density_meas ?
_exptl_crystal_density_method 'not measured'
_exptl_crystal_description polyhedra
_exptl_crystal_F_000 4224
_exptl_crystal_size_max 0.37
_exptl_crystal_size_mid 0.32
_exptl_crystal_size_min 0.24
_refine_diff_density_max 0.381
_refine_diff_density_min -0.204
_refine_diff_density_rms 0.046
_refine_ls_abs_structure_details 'Flack H D (1983), Acta Cryst. A39, 876-881'
_refine_ls_abs_structure_Flack -0.008(9)
_refine_ls_extinction_method none
_refine_ls_goodness_of_fit_ref 1.120
_refine_ls_hydrogen_treatment mixed
_refine_ls_matrix_type full
_refine_ls_number_parameters 289
_refine_ls_number_reflns 6158
_refine_ls_number_restraints 0
_refine_ls_restrained_S_all 1.120
_refine_ls_R_factor_all 0.0317
_refine_ls_R_factor_gt 0.0258
_refine_ls_shift/su_max 0.001
_refine_ls_shift/su_mean 0.000
_refine_ls_structure_factor_coef Fsqd
_refine_ls_weighting_details 'calc w=1/[\s^2^(Fo^2^)+(0.0332P)^2^+4.4753P] where P=(Fo^2^+2Fc^2^)/3'
_refine_ls_weighting_scheme calc
_refine_ls_wR_factor_gt 0.0610
_refine_ls_wR_factor_ref 0.0647
_reflns_number_gt 5709
_reflns_number_total 6158
_reflns_threshold_expression >2sigma(I)
_cod_data_source_file b820209e.txt
_cod_data_source_block asb11
_cod_depositor_comments
;
The following automatic conversions were performed:
'_symmetry_cell_setting' value 'Tetragonal' changed to 'tetragonal'
according to '/home/saulius/struct/CIF-dictionaries/cif_core.dic'
dictionary named 'cif_core.dic' version 2.4.1 from 2010-06-29.

Automatic conversion script
Id: cif_fix_enum 1527 2010-12-29 10:47:43Z saulius 

The following automatic conversions were performed:

'_exptl_crystal_density_meas' value 'n/a' was changed to '?' - the
value is perceived as not measured.

Automatic conversion script
Id: cif_fix_values 3008 2015-01-20 13:52:24Z robertas 

The following automatic conversions were performed:

'_atom_sites_solution_hydrogens' value 'difmap & geom' was changed to
'mixed'.

Automatic conversion script
Id: cif_fix_values 6452 2018-10-05 10:23:21Z andrius 
;
_cod_original_sg_symbol_H-M I-42d
_cod_original_formula_sum 'C18 H42 K0.50 N5.50 Ni O3 Si'
_cod_database_code 7001062

loop_
_symmetry_equiv_pos_as_xyz
'x, y, z'
'-x, -y, z'
'y, -x, -z'
'-y, x, -z'
'-x+1/2, y, -z+3/4'
'x+1/2, -y, -z+3/4'
'-y+1/2, -x, z+3/4'
'y+1/2, x, z+3/4'
'x+1/2, y+1/2, z+1/2'
'-x+1/2, -y+1/2, z+1/2'
'y+1/2, -x+1/2, -z+1/2'
'-y+1/2, x+1/2, -z+1/2'
'-x+1, y+1/2, -z+5/4'
'x+1, -y+1/2, -z+5/4'
'-y+1, -x+1/2, z+5/4'
'y+1, x+1/2, z+5/4'

loop_
_atom_site_label
_atom_site_type_symbol
_atom_site_fract_x
_atom_site_fract_y
_atom_site_fract_z
_atom_site_U_iso_or_equiv
_atom_site_adp_type
_atom_site_occupancy
_atom_site_symmetry_multiplicity
_atom_site_calc_flag
_atom_site_refinement_flags
_atom_site_disorder_assembly
_atom_site_disorder_group
Ni1 Ni 0.259149(9) 0.018619(9) 0.025290(13) 0.02046(6) Uani 1 1 d . . .
K1 K 0.2500 -0.20167(2) -0.1250 0.02083(11) Uani 1 2 d S . .
Si1 Si 0.32880(3) 0.01184(3) 0.16500(4) 0.04073(15) Uani 1 1 d . . .
O1 O 0.32659(5) 0.02233(5) 0.07417(8) 0.0288(3) Uani 1 1 d . . .
O2 O 0.30204(5) -0.13808(5) -0.03500(8) 0.0281(3) Uani 1 1 d . . .
O3 O 0.25859(6) 0.18571(5) 0.03860(8) 0.0318(3) Uani 1 1 d . . .
N1 N 0.18531(6) 0.01434(6) -0.00957(9) 0.0257(3) Uani 1 1 d . . .
N2 N 0.26397(6) -0.05640(6) -0.00133(9) 0.0221(3) Uani 1 1 d . . .
N3 N 0.24342(7) 0.09399(6) 0.03830(9) 0.0266(3) Uani 1 1 d . . .
N4 N 0.35685(7) -0.06721(7) -0.00521(10) 0.0282(4) Uani 1 1 d . . .
H4 H 0.3566(9) -0.0397(10) 0.0154(13) 0.030(6) Uiso 1 1 d . . .
N5 N 0.32947(7) 0.12794(7) 0.02270(12) 0.0343(4) Uani 1 1 d . B .
H5 H 0.3383(11) 0.0967(11) 0.0363(17) 0.050(8) Uiso 1 1 d . . .
C1 C 0.16799(8) -0.04230(8) 0.00346(14) 0.0340(5) Uani 1 1 d . . .
H1A H 0.1338 -0.0496 -0.0241 0.041 Uiso 1 1 calc R . .
H1B H 0.1615 -0.0483 0.0582 0.041 Uiso 1 1 calc R . .
C2 C 0.21196(7) -0.08009(7) -0.02437(13) 0.0302(4) Uani 1 1 d . . .
H2A H 0.2075 -0.1165 -0.0016 0.036 Uiso 1 1 calc R . .
H2B H 0.2103 -0.0836 -0.0803 0.036 Uiso 1 1 calc R . .
C3 C 0.30670(7) -0.08957(7) -0.01386(10) 0.0217(3) Uani 1 1 d . . .
C4 C 0.40658(8) -0.09856(8) -0.01045(13) 0.0335(5) Uani 1 1 d . . .
H4A H 0.4015 -0.1267 -0.0506 0.040 Uiso 1 1 calc R . .
C5 C 0.42052(11) -0.12724(11) 0.06298(17) 0.0532(7) Uani 1 1 d . . .
H5A H 0.3906 -0.1513 0.0774 0.080 Uiso 1 1 calc R . .
H5B H 0.4264 -0.1003 0.1030 0.080 Uiso 1 1 calc R . .
H5C H 0.4536 -0.1487 0.0560 0.080 Uiso 1 1 calc R . .
C6 C 0.45128(9) -0.06079(11) -0.03601(19) 0.0554(7) Uani 1 1 d . . .
H6A H 0.4407 -0.0432 -0.0836 0.083 Uiso 1 1 calc R . .
H6B H 0.4847 -0.0816 -0.0439 0.083 Uiso 1 1 calc R . .
H6C H 0.4575 -0.0331 0.0030 0.083 Uiso 1 1 calc R . .
C7 C 0.15593(8) 0.05267(8) 0.04036(14) 0.0345(5) Uani 1 1 d . . .
H7A H 0.1547 0.0384 0.0928 0.041 Uiso 1 1 calc R . .
H7B H 0.1182 0.0574 0.0222 0.041 Uiso 1 1 calc R . .
C8 C 0.18536(8) 0.10655(8) 0.03904(14) 0.0337(5) Uani 1 1 d . . .
H8A H 0.1752 0.1275 -0.0067 0.040 Uiso 1 1 calc R . .
H8B H 0.1760 0.1282 0.0845 0.040 Uiso 1 1 calc R . .
C9 C 0.27578(8) 0.13759(7) 0.03502(11) 0.0254(4) Uani 1 1 d . . .
C10 C 0.37095(10) 0.16868(9) 0.03261(16) 0.0451(6) Uani 1 1 d . . .
H10A H 0.3551 0.2058 0.0275 0.054 Uiso 0.50 1 calc PR A 1
H10B H 0.3604 0.2002 0.0042 0.054 Uiso 0.50 1 d PR A 2
C11 C 0.4042(4) 0.1653(3) 0.1001(5) 0.078(2) Uani 0.50 1 d P B 1
H11A H 0.3819 0.1729 0.1449 0.118 Uiso 0.50 1 calc PR B 1
H11B H 0.4336 0.1920 0.0969 0.118 Uiso 0.50 1 calc PR B 1
H11C H 0.4197 0.1288 0.1042 0.118 Uiso 0.50 1 calc PR B 1
C11B C 0.3706(3) 0.1843(3) 0.1243(4) 0.0639(18) Uani 0.50 1 d P B 2
H11D H 0.3339 0.1953 0.1394 0.096 Uiso 0.50 1 calc PR B 2
H11E H 0.3959 0.2143 0.1335 0.096 Uiso 0.50 1 calc PR B 2
H11F H 0.3817 0.1527 0.1540 0.096 Uiso 0.50 1 calc PR B 2
C12 C 0.4129(3) 0.1556(3) -0.0401(5) 0.0627(19) Uani 0.50 1 d P B 1
H12A H 0.3926 0.1571 -0.0878 0.094 Uiso 0.50 1 calc PR B 1
H12B H 0.4286 0.1194 -0.0339 0.094 Uiso 0.50 1 calc PR B 1
H12C H 0.4419 0.1827 -0.0411 0.094 Uiso 0.50 1 calc PR B 1
C12B C 0.4211(2) 0.1526(3) 0.0081(6) 0.063(2) Uani 0.50 1 d P B 2
H12D H 0.4195 0.1439 -0.0460 0.095 Uiso 0.50 1 calc PR B 2
H12E H 0.4326 0.1205 0.0366 0.095 Uiso 0.50 1 calc PR B 2
H12F H 0.4472 0.1820 0.0163 0.095 Uiso 0.50 1 calc PR B 2
C13 C 0.17893(9) 0.02962(9) -0.09067(13) 0.0367(5) Uani 1 1 d . . .
H13A H 0.1906 0.0672 -0.0979 0.055 Uiso 1 1 calc R . .
H13B H 0.1408 0.0261 -0.1054 0.055 Uiso 1 1 calc R . .
H13C H 0.2012 0.0056 -0.1222 0.055 Uiso 1 1 calc R . .
C14 C 0.28419(17) 0.06038(14) 0.21861(17) 0.0816(12) Uani 1 1 d . . .
H14A H 0.2466 0.0562 0.2017 0.122 Uiso 1 1 calc R . .
H14B H 0.2962 0.0976 0.2090 0.122 Uiso 1 1 calc R . .
H14C H 0.2866 0.0527 0.2730 0.122 Uiso 1 1 calc R . .
C15 C 0.30712(13) -0.05881(11) 0.18984(15) 0.0543(7) Uani 1 1 d . . .
H15A H 0.2697 -0.0646 0.1732 0.081 Uiso 1 1 calc R . .
H15B H 0.3094 -0.0639 0.2449 0.081 Uiso 1 1 calc R . .
H15C H 0.3309 -0.0849 0.1645 0.081 Uiso 1 1 calc R . .
C16 C 0.40015(15) 0.02048(13) 0.1979(2) 0.0777(11) Uani 1 1 d . . .
H16A H 0.4126 0.0572 0.1856 0.116 Uiso 1 1 calc R . .
H16B H 0.4234 -0.0061 0.1724 0.116 Uiso 1 1 calc R . .
H16C H 0.4019 0.0149 0.2529 0.116 Uiso 1 1 calc R . .
N6 N 0.27028(9) -0.2500 0.1250 0.0283(5) Uani 1 2 d S . .
C17 C 0.30502(9) -0.26124(10) 0.05681(12) 0.0394(5) Uani 1 1 d . . .
H17A H 0.3280 -0.2929 0.0667 0.059 Uiso 1 1 calc R . .
H17B H 0.3280 -0.2297 0.0464 0.059 Uiso 1 1 calc R . .
H17C H 0.2818 -0.2685 0.0128 0.059 Uiso 1 1 calc R . .
C18 C 0.23540(9) -0.20178(9) 0.10971(12) 0.0361(5) Uani 1 1 d . . .
H18A H 0.2584 -0.1702 0.0997 0.054 Uiso 1 1 calc R . .
H18B H 0.2124 -0.1946 0.1539 0.054 Uiso 1 1 calc R . .
H18C H 0.2125 -0.2089 0.0654 0.054 Uiso 1 1 calc R . .

loop_
_atom_site_aniso_label
_atom_site_aniso_U_11
_atom_site_aniso_U_22
_atom_site_aniso_U_33
_atom_site_aniso_U_23
_atom_site_aniso_U_13
_atom_site_aniso_U_12
Ni1 0.02062(11) 0.01654(10) 0.02422(10) -0.00287(9) -0.00170(9) 0.00210(8)
K1 0.0207(3) 0.0177(2) 0.0241(2) 0.000 -0.0001(2) 0.000
Si1 0.0583(4) 0.0320(3) 0.0319(3) -0.0070(2) -0.0162(3) 0.0100(3)
O1 0.0290(7) 0.0220(6) 0.0354(7) -0.0055(6) -0.0097(6) 0.0021(5)
O2 0.0287(7) 0.0188(6) 0.0368(7) -0.0064(6) -0.0065(6) 0.0018(5)
O3 0.0419(8) 0.0188(6) 0.0346(7) -0.0021(5) 0.0038(7) 0.0046(6)
N1 0.0215(7) 0.0235(7) 0.0322(8) -0.0012(7) 0.0002(6) 0.0040(6)
N2 0.0198(7) 0.0183(7) 0.0283(8) -0.0029(6) -0.0041(6) -0.0001(6)
N3 0.0267(8) 0.0199(7) 0.0331(8) -0.0024(6) 0.0035(7) 0.0039(6)
N4 0.0217(8) 0.0218(8) 0.0410(10) -0.0095(7) -0.0009(7) 0.0013(6)
N5 0.0291(9) 0.0217(8) 0.0523(11) -0.0010(8) -0.0051(8) -0.0005(7)
C1 0.0211(9) 0.0253(10) 0.0555(13) 0.0000(9) -0.0012(9) -0.0012(8)
C2 0.0243(9) 0.0201(8) 0.0462(12) -0.0054(9) -0.0085(9) -0.0020(7)
C3 0.0230(8) 0.0191(8) 0.0228(9) -0.0017(7) -0.0041(7) 0.0015(7)
C4 0.0229(9) 0.0305(10) 0.0472(13) -0.0121(9) 0.0000(9) 0.0048(8)
C5 0.0445(14) 0.0487(15) 0.0664(18) 0.0000(13) -0.0110(13) 0.0140(11)
C6 0.0268(11) 0.0547(15) 0.085(2) -0.0057(15) 0.0116(13) -0.0004(10)
C7 0.0253(9) 0.0283(10) 0.0499(13) -0.0031(9) 0.0111(9) 0.0042(8)
C8 0.0299(10) 0.0222(9) 0.0490(13) -0.0008(9) 0.0131(9) 0.0059(7)
C9 0.0352(10) 0.0195(8) 0.0216(9) -0.0019(7) 0.0001(7) 0.0027(7)
C10 0.0408(12) 0.0307(11) 0.0638(16) 0.0118(11) -0.0229(12) -0.0094(9)
C11 0.089(5) 0.063(5) 0.083(6) 0.015(4) -0.048(5) -0.031(4)
C11B 0.083(5) 0.047(4) 0.061(4) -0.004(3) -0.039(4) -0.014(3)
C12 0.047(4) 0.051(4) 0.091(6) -0.003(4) 0.017(4) 0.009(3)
C12B 0.026(3) 0.042(3) 0.122(7) 0.015(4) -0.011(4) -0.004(2)
C13 0.0296(10) 0.0433(13) 0.0373(11) 0.0025(9) -0.0084(9) 0.0074(9)
C14 0.139(3) 0.073(2) 0.0320(14) -0.0178(15) -0.0040(17) 0.046(2)
C15 0.076(2) 0.0518(15) 0.0351(13) 0.0102(11) -0.0032(13) 0.0033(14)
C16 0.094(2) 0.0532(17) 0.086(2) -0.0029(16) -0.063(2) -0.0012(17)
N6 0.0295(12) 0.0305(12) 0.0249(11) 0.0018(9) 0.000 0.000
C17 0.0385(11) 0.0471(12) 0.0327(10) 0.0029(10) 0.0092(9) 0.0058(10)
C18 0.0445(12) 0.0333(11) 0.0304(11) -0.0001(8) -0.0020(9) 0.0080(9)

loop_
_atom_type_symbol
_atom_type_description
_atom_type_scat_dispersion_real
_atom_type_scat_dispersion_imag
_atom_type_scat_source
C C 0.0033 0.0016 'International Tables Vol C Tables 4.2.6.8 and 6.1.1.4'
H H 0.0000 0.0000 'International Tables Vol C Tables 4.2.6.8 and 6.1.1.4'
N N 0.0061 0.0033 'International Tables Vol C Tables 4.2.6.8 and 6.1.1.4'
O O 0.0106 0.0060 'International Tables Vol C Tables 4.2.6.8 and 6.1.1.4'
Si Si 0.0817 0.0704 'International Tables Vol C Tables 4.2.6.8 and 6.1.1.4'
K K 0.2009 0.2494 'International Tables Vol C Tables 4.2.6.8 and 6.1.1.4'
Ni Ni 0.3393 1.1124 'International Tables Vol C Tables 4.2.6.8 and 6.1.1.4'

loop_
_geom_angle_atom_site_label_1
_geom_angle_atom_site_label_2
_geom_angle_atom_site_label_3
_geom_angle
_geom_angle_site_symmetry_1
_geom_angle_site_symmetry_3
_geom_angle_publ_flag
O1 Ni1 N2 96.01(6) . . ?
O1 Ni1 N3 94.44(6) . . ?
N2 Ni1 N3 169.18(7) . . ?
O1 Ni1 N1 171.27(6) . . ?
N2 Ni1 N1 85.84(7) . . ?
N3 Ni1 N1 84.24(7) . . ?
O2 K1 O2 104.92(6) 5_554 . ?
O2 K1 O3 105.73(5) 5_554 7_554 ?
O2 K1 O3 112.63(4) . 7_554 ?
O2 K1 O3 112.63(4) 5_554 3 ?
O2 K1 O3 105.73(5) . 3 ?
O3 K1 O3 114.88(7) 7_554 3 ?
O1 Si1 C16 108.66(14) . . ?
O1 Si1 C15 111.66(10) . . ?
C16 Si1 C15 107.63(14) . . ?
O1 Si1 C14 112.00(11) . . ?
C16 Si1 C14 108.85(17) . . ?
C15 Si1 C14 107.91(16) . . ?
Si1 O1 Ni1 118.38(9) . . ?
C3 O2 K1 143.84(12) . . ?
C9 O3 K1 141.41(12) . 4 ?
C1 N1 C7 111.67(15) . . ?
C1 N1 C13 110.99(17) . . ?
C7 N1 C13 110.97(16) . . ?
C1 N1 Ni1 105.99(11) . . ?
C7 N1 Ni1 103.78(12) . . ?
C13 N1 Ni1 113.16(12) . . ?
C3 N2 C2 113.28(14) . . ?
C3 N2 Ni1 132.37(12) . . ?
C2 N2 Ni1 113.51(11) . . ?
C9 N3 C8 114.38(15) . . ?
C9 N3 Ni1 130.82(13) . . ?
C8 N3 Ni1 113.87(12) . . ?
C3 N4 C4 122.95(16) . . ?
C9 N5 C10 123.19(18) . . ?
N1 C1 C2 108.95(16) . . ?
N2 C2 C1 106.97(15) . . ?
O2 C3 N2 123.54(15) . . ?
O2 C3 N4 120.04(16) . . ?
N2 C3 N4 116.38(15) . . ?
N4 C4 C6 107.86(18) . . ?
N4 C4 C5 112.70(19) . . ?
C6 C4 C5 112.1(2) . . ?
N1 C7 C8 108.44(16) . . ?
N3 C8 C7 106.45(15) . . ?
O3 C9 N3 123.53(17) . . ?
O3 C9 N5 119.91(18) . . ?
N3 C9 N5 116.44(16) . . ?
C12B C10 N5 113.6(4) . . ?
C12B C10 C11 74.4(6) . . ?
N5 C10 C11 117.5(3) . . ?
C12B C10 C11B 112.3(5) . . ?
N5 C10 C11B 106.0(3) . . ?
N5 C10 C12 102.2(3) . . ?
C11 C10 C12 105.5(5) . . ?
C11B C10 C12 142.3(4) . . ?
C18 N6 C18 109.6(2) 14_444 . ?
C18 N6 C17 109.35(12) 14_444 14_444 ?
C18 N6 C17 109.04(13) . 14_444 ?
C18 N6 C17 109.04(13) 14_444 . ?
C18 N6 C17 109.36(12) . . ?
C17 N6 C17 110.4(2) 14_444 . ?

loop_
_geom_bond_atom_site_label_1
_geom_bond_atom_site_label_2
_geom_bond_distance
_geom_bond_site_symmetry_2
_geom_bond_publ_flag
Ni1 O1 1.8758(13) . ?
Ni1 N2 1.9127(14) . ?
Ni1 N3 1.9130(15) . ?
Ni1 N1 1.9251(15) . ?
K1 O2 2.5742(13) 5_554 ?
K1 O2 2.5742(13) . ?
K1 O3 2.6091(13) 7_554 ?
K1 O3 2.6091(13) 3 ?
Si1 O1 1.6232(15) . ?
Si1 C16 1.865(3) . ?
Si1 C15 1.875(3) . ?
Si1 C14 1.881(3) . ?
O2 C3 1.258(2) . ?
O3 C9 1.262(2) . ?
O3 K1 2.6091(13) 4 ?
N1 C1 1.479(2) . ?
N1 C7 1.481(2) . ?
N1 C13 1.487(3) . ?
N2 C3 1.352(2) . ?
N2 C2 1.467(2) . ?
N3 C9 1.341(2) . ?
N3 C8 1.465(2) . ?
N4 C3 1.363(2) . ?
N4 C4 1.453(2) . ?
N5 C9 1.363(3) . ?
N5 C10 1.445(3) . ?
C1 C2 1.512(3) . ?
C4 C6 1.512(3) . ?
C4 C5 1.515(4) . ?
C7 C8 1.515(3) . ?
C10 C12B 1.369(7) . ?
C10 C11 1.448(7) . ?
C10 C11B 1.662(8) . ?
C10 C12 1.678(8) . ?
N6 C18 1.493(2) 14_444 ?
N6 C18 1.493(2) . ?
N6 C17 1.502(2) 14_444 ?
N6 C17 1.502(2) . ?
